data_2021570
loop_
_publ_author_name
'Santiago de Oliveira, Yara'
'Saraiva Costa, Wendell'
'Ferreira Borges, Poliana'
'Silmara Alves de Santana, Maria'
'Ayala, Alejandro Pedro'

_publ_section_title
;
 The design of novel metronidazole benzoate structures: exploring
 stoichiometric diversity
;
_journal_coeditor_code JX3032
_journal_issue 5
_journal_name_full 'Acta Crystallographica Section C'
_journal_page_first
;
;
_journal_paper_doi 10.1107/S2053229619003838
_journal_volume 75
_journal_year 2019
_chemical_formula_iupac 'C13 H13 N3 O4, C7 H7 N O2'
_chemical_formula_moiety 'C13 H13 N3 O4, C7 H7 N O2'
_chemical_formula_sum 'C20 H20 N4 O6'
_chemical_formula_weight 412.40
_chemical_name_common
;
Benzoylmetronidazole--3-aminobenzoic acid (1/1)
;
_chemical_name_systematic
;
2-(2-Methyl-5-nitro-1<i>H</i>-imidazol-1-yl)ethyl benzoate--3-aminobenzoic
acid (1/1)
;
_space_group_crystal_system triclinic
_space_group_IT_number 2
_space_group_name_Hall '-P 1'
_space_group_name_H-M_alt 'P -1'
_symmetry_space_group_name_Hall '-P 1'
_symmetry_space_group_name_H-M 'P -1'
_atom_sites_solution_hydrogens mixed
_atom_sites_solution_primary dual
_audit_creation_method
;
Olex2 1.2
(compiled 2018.05.29 svn.r3508 for OlexSys, GUI svn.r5506)
;
_cell_angle_alpha 76.362(3)
_cell_angle_beta 78.927(3)
_cell_angle_gamma 79.583(3)
_cell_formula_units_Z 2
_cell_length_a 7.9316(7)
_cell_length_b 11.9585(12)
_cell_length_c 12.1978(12)
_cell_measurement_reflns_used 6174
_cell_measurement_temperature 300(2)
_cell_measurement_theta_max 29.66
_cell_measurement_theta_min 2.73
_cell_volume 1092.21(18)
_computing_cell_refinement
;
SAINT (Bruker, 2016)
;
_computing_data_collection
;
APEX3 (Bruker, 2012)
;
_computing_data_reduction
;
SAINT (Bruker, 2016)
;
_computing_molecular_graphics
;
OLEX2 (Dolomanov <i>et al.</i>,  2009),
<i>MERCURY</i> (Version 3.10; Macrae <i>et al.</i>,  2008) and
<i>VEGA</i> (Pedretti <i>et al.</i>, 2004)
;
_computing_publication_material
;
OLEX2 (Dolomanov <i>et al.</i>,  2009)
;
_computing_structure_refinement
;
SHELXL2018 (Sheldrick, 2015b)
;
_computing_structure_solution
;
SHELXT2014 (Sheldrick, 2015a)
;
_diffrn_ambient_temperature 300
_diffrn_measured_fraction_theta_full 0.999
_diffrn_measured_fraction_theta_max 0.999
_diffrn_measurement_device_type 'Bruker APEXII CCD'
_diffrn_measurement_method '\f and \w scans'
_diffrn_radiation_type MoK\a
_diffrn_radiation_wavelength 0.71073
_diffrn_reflns_av_R_equivalents 0.0898
_diffrn_reflns_av_unetI/netI 0.0532
_diffrn_reflns_limit_h_max 10
_diffrn_reflns_limit_h_min -10
_diffrn_reflns_limit_k_max 15
_diffrn_reflns_limit_k_min -15
_diffrn_reflns_limit_l_max 15
_diffrn_reflns_limit_l_min -15
_diffrn_reflns_number 38219
_diffrn_reflns_theta_full 25.242
_diffrn_reflns_theta_max 27.485
_diffrn_reflns_theta_min 2.644
_diffrn_standards_number 0
_exptl_absorpt_coefficient_mu 0.094
_exptl_absorpt_correction_T_max 0.7456
_exptl_absorpt_correction_T_min 0.5870
_exptl_absorpt_correction_type multi-scan
_exptl_absorpt_process_details
;
(SADABS; Bruker, 2016)
;
_exptl_crystal_colour 'clear light colourless'
_exptl_crystal_density_diffrn 1.254
_exptl_crystal_density_method 'not measured'
_exptl_crystal_description plate
_exptl_crystal_F_000 432
_exptl_crystal_size_max 0.914
_exptl_crystal_size_mid 0.089
_exptl_crystal_size_min 0.048
_refine_diff_density_max 0.253
_refine_diff_density_min -0.187
_refine_ls_extinction_method none
_refine_ls_goodness_of_fit_ref 1.005
_refine_ls_hydrogen_treatment mixed
_refine_ls_matrix_type full
_refine_ls_number_parameters 340
_refine_ls_number_reflns 5008
_refine_ls_number_restraints 0
_refine_ls_restrained_S_all 1.005
_refine_ls_R_factor_all 0.1051
_refine_ls_R_factor_gt 0.0536
_refine_ls_shift/su_max 0.000
_refine_ls_shift/su_mean 0.000
_refine_ls_structure_factor_coef Fsqd
_refine_ls_weighting_details 'w=1/[\s^2^(Fo^2^)+(0.0722P)^2^+0.2049P] where P=(Fo^2^+2Fc^2^)/3'
_refine_ls_weighting_scheme calc
_refine_ls_wR_factor_gt 0.1353
_refine_ls_wR_factor_ref 0.1679
_reflns_number_gt 2711
_reflns_number_total 5008
_reflns_threshold_expression 'I > 2\s(I)'
_cod_data_source_file jx3032sup1.cif
_cod_data_source_block bzmdabn
_cod_database_code 2021570
_shelx_space_group_comment
;
The symmetry employed for this shelxl refinement is uniquely defined
by the following loop, which should always be used as a source of
symmetry information in preference to the above space-group names.
They are only intended as comments.
;

loop_
_space_group_symop_operation_xyz
'x, y, z'
'-x, -y, -z'

loop_
_atom_site_type_symbol
_atom_site_label
_atom_site_fract_x
_atom_site_fract_y
_atom_site_fract_z
_atom_site_U_iso_or_equiv
_atom_site_adp_type
_atom_site_calc_flag
_atom_site_occupancy
O O1 0.4965(2) -0.14226(17) 0.07569(17) 0.0875(6) Uani d 1
O O2 0.2393(2) -0.07338(15) 0.03516(16) 0.0810(5) Uani d 1
O O3 0.13769(18) 0.29191(12) 0.00673(13) 0.0578(4) Uani d 1
O O4 0.1642(3) 0.33490(16) -0.18307(15) 0.0845(6) Uani d 1
N N1 0.2025(2) 0.08578(15) 0.17918(14) 0.0541(4) Uani d 1
N N2 0.3948(3) 0.0924(2) 0.28556(17) 0.0710(6) Uani d 1
N N3 0.3595(3) -0.07569(17) 0.08576(17) 0.0646(5) Uani d 1
C C1 0.3443(3) 0.00215(19) 0.15970(18) 0.0558(5) Uani d 1
C C2 0.4600(3) 0.0087(3) 0.2261(2) 0.0691(7) Uani d 1
H H2 0.569(4) -0.039(2) 0.230(2) 0.083(8) Uiso d 1
C C3 0.2405(3) 0.1382(2) 0.25590(18) 0.0612(6) Uani d 1
C C4 0.1251(4) 0.2346(3) 0.3018(2) 0.0881(8) Uani d 1
H H4A 0.103783 0.299389 0.240158 0.132 Uiso calc 1
H H4B 0.179996 0.257855 0.354842 0.132 Uiso calc 1
H H4C 0.017095 0.208828 0.340157 0.132 Uiso calc 1
C C5 0.0448(3) 0.1185(2) 0.1250(2) 0.0619(6) Uani d 1
H H5A -0.003(3) 0.051(2) 0.1289(18) 0.063(6) Uiso d 1
H H5B -0.040(3) 0.1650(19) 0.1716(19) 0.062(6) Uiso d 1
C C6 0.0791(3) 0.1848(2) 0.0046(2) 0.0604(6) Uani d 1
H H6A 0.170(3) 0.141(2) -0.0427(19) 0.065(7) Uiso d 1
H H6B -0.029(3) 0.204(2) -0.027(2) 0.070(7) Uiso d 1
C C7 0.1776(3) 0.3604(2) -0.0960(2) 0.0584(5) Uani d 1
C C8 0.2397(3) 0.46813(19) -0.0895(2) 0.0578(5) Uani d 1
C C9 0.2958(4) 0.5415(2) -0.1918(3) 0.0776(7) Uani d 1
H H9 0.294(3) 0.518(2) -0.264(2) 0.080(8) Uiso d 1
C C10 0.3595(4) 0.6420(3) -0.1898(4) 0.0939(10) Uani d 1
H H10 0.397(5) 0.693(3) -0.261(3) 0.130(12) Uiso d 1
C C11 0.3661(4) 0.6693(3) -0.0888(4) 0.0907(9) Uani d 1
H H11 0.415(4) 0.744(3) -0.091(2) 0.104(9) Uiso d 1
C C12 0.3096(3) 0.5983(3) 0.0117(3) 0.0803(8) Uani d 1
H H12 0.316(4) 0.613(2) 0.085(3) 0.098(9) Uiso d 1
C C13 0.2470(3) 0.4974(2) 0.0121(2) 0.0657(6) Uani d 1
H H13 0.210(3) 0.448(2) 0.081(2) 0.075(8) Uiso d 1
O O1' 0.4959(2) 0.15720(18) 0.45717(16) 0.0845(6) Uani d 1
H H1' 0.474(4) 0.122(3) 0.396(3) 0.122(11) Uiso d 1
O O2' 0.7592(3) 0.06517(18) 0.41258(17) 0.0914(6) Uani d 1
N N1' 1.0963(3) 0.1476(3) 0.6945(2) 0.0842(7) Uani d 1
H H1'A 1.138(4) 0.198(3) 0.722(3) 0.110(11) Uiso d 1
H H1'B 1.168(4) 0.102(3) 0.652(3) 0.095(10) Uiso d 1
C C7' 0.6603(3) 0.1271(2) 0.4682(2) 0.0643(6) Uani d 1
C C1' 0.7135(3) 0.1792(2) 0.55349(18) 0.0617(6) Uani d 1
C C2' 0.6028(4) 0.2643(3) 0.6018(2) 0.0823(8) Uani d 1
H H2' 0.478(4) 0.298(2) 0.574(2) 0.103(9) Uiso d 1
C C3' 0.6603(4) 0.3099(3) 0.6800(3) 0.0954(10) Uani d 1
H H3' 0.580(4) 0.379(3) 0.712(3) 0.127(11) Uiso d 1
C C4' 0.8236(4) 0.2728(3) 0.7085(3) 0.0847(8) Uani d 1
H H4' 0.872(3) 0.309(2) 0.762(2) 0.093(8) Uiso d 1
C C5' 0.9352(3) 0.1877(2) 0.66121(19) 0.0648(6) Uani d 1
C C6' 0.8774(3) 0.1406(2) 0.58364(18) 0.0582(5) Uani d 1
H H6' 0.955(3) 0.073(2) 0.5552(19) 0.068(7) Uiso d 1

loop_
_atom_site_aniso_label
_atom_site_aniso_U_11
_atom_site_aniso_U_22
_atom_site_aniso_U_33
_atom_site_aniso_U_12
_atom_site_aniso_U_13
_atom_site_aniso_U_23
O1 0.0721(11) 0.0846(13) 0.0996(14) 0.0064(10) -0.0086(10) -0.0243(11)
O2 0.0819(12) 0.0795(12) 0.0981(13) -0.0162(9) -0.0341(10) -0.0308(10)
O3 0.0616(9) 0.0565(9) 0.0611(9) -0.0122(7) -0.0197(7) -0.0130(7)
O4 0.1176(15) 0.0857(13) 0.0643(11) -0.0287(11) -0.0359(10) -0.0148(9)
N1 0.0496(10) 0.0614(11) 0.0536(10) -0.0155(8) -0.0120(8) -0.0075(8)
N2 0.0744(13) 0.0885(15) 0.0583(12) -0.0274(11) -0.0234(10) -0.0090(11)
N3 0.0614(12) 0.0627(12) 0.0695(12) -0.0124(10) -0.0100(10) -0.0106(10)
C1 0.0496(12) 0.0627(13) 0.0567(12) -0.0138(10) -0.0131(9) -0.0073(10)
C2 0.0572(14) 0.0846(18) 0.0661(15) -0.0151(13) -0.0201(12) -0.0047(13)
C3 0.0686(14) 0.0683(15) 0.0503(12) -0.0228(12) -0.0090(11) -0.0098(11)
C4 0.105(2) 0.093(2) 0.0704(17) -0.0207(17) -0.0032(15) -0.0293(15)
C5 0.0464(12) 0.0662(15) 0.0762(16) -0.0133(11) -0.0165(11) -0.0113(13)
C6 0.0582(13) 0.0589(14) 0.0733(15) -0.0104(11) -0.0284(12) -0.0154(12)
C7 0.0557(12) 0.0619(14) 0.0627(14) -0.0050(10) -0.0226(10) -0.0149(11)
C8 0.0489(11) 0.0547(13) 0.0701(15) -0.0012(9) -0.0143(10) -0.0142(11)
C9 0.0828(18) 0.0676(17) 0.0798(18) -0.0069(13) -0.0178(14) -0.0089(14)
C10 0.092(2) 0.0645(18) 0.115(3) -0.0164(15) -0.0123(19) 0.0019(19)
C11 0.0734(18) 0.0643(18) 0.137(3) -0.0069(14) -0.0119(18) -0.032(2)
C12 0.0664(16) 0.0819(19) 0.106(2) -0.0073(14) -0.0108(15) -0.0497(18)
C13 0.0560(13) 0.0693(16) 0.0783(17) -0.0086(11) -0.0107(12) -0.0282(14)
O1' 0.0754(12) 0.1161(15) 0.0759(12) -0.0193(10) -0.0249(9) -0.0324(11)
O2' 0.0919(13) 0.1102(15) 0.0926(13) -0.0068(11) -0.0299(11) -0.0545(12)
N1' 0.0798(16) 0.0992(18) 0.0921(17) -0.0008(14) -0.0358(13) -0.0468(15)
C7' 0.0691(15) 0.0757(16) 0.0531(13) -0.0201(12) -0.0146(11) -0.0113(12)
C1' 0.0692(14) 0.0726(15) 0.0482(12) -0.0178(12) -0.0107(10) -0.0153(11)
C2' 0.0738(17) 0.097(2) 0.0850(18) 0.0000(15) -0.0232(14) -0.0374(16)
C3' 0.087(2) 0.115(2) 0.100(2) 0.0085(18) -0.0258(17) -0.061(2)
C4' 0.0858(19) 0.100(2) 0.0841(19) -0.0021(16) -0.0251(15) -0.0491(17)
C5' 0.0704(15) 0.0771(16) 0.0535(12) -0.0120(12) -0.0150(11) -0.0209(11)
C6' 0.0675(14) 0.0623(14) 0.0478(12) -0.0125(11) -0.0107(10) -0.0132(10)

loop_
_atom_type_symbol
_atom_type_description
_atom_type_scat_dispersion_real
_atom_type_scat_dispersion_imag
_atom_type_scat_source
C C 0.0033 0.0016 'International Tables Vol C Tables 4.2.6.8 and 6.1.1.4'
H H 0.0000 0.0000 'International Tables Vol C Tables 4.2.6.8 and 6.1.1.4'
N N 0.0061 0.0033 'International Tables Vol C Tables 4.2.6.8 and 6.1.1.4'
O O 0.0106 0.0060 'International Tables Vol C Tables 4.2.6.8 and 6.1.1.4'

loop_
_geom_angle_atom_site_label_1
_geom_angle_atom_site_label_2
_geom_angle_atom_site_label_3
_geom_angle
C7 O3 C6 115.09(17)
C1 N1 C5 129.03(19)
C3 N1 C1 105.68(18)
C3 N1 C5 125.2(2)
C3 N2 C2 106.95(19)
O1 N3 C1 116.9(2)
O2 N3 O1 123.5(2)
O2 N3 C1 119.6(2)
N1 C1 N3 125.25(18)
C2 C1 N1 106.9(2)
C2 C1 N3 127.8(2)
N2 C2 C1 109.2(2)
N2 C2 H2 125.6(16)
C1 C2 H2 125.2(16)
N1 C3 C4 124.6(2)
N2 C3 N1 111.2(2)
N2 C3 C4 124.2(2)
C3 C4 H4A 109.5
C3 C4 H4B 109.5
C3 C4 H4C 109.5
H4A C4 H4B 109.5
H4A C4 H4C 109.5
H4B C4 H4C 109.5
N1 C5 H5A 108.9(13)
N1 C5 H5B 107.3(13)
N1 C5 C6 112.39(18)
H5A C5 H5B 106.2(19)
C6 C5 H5A 111.2(13)
C6 C5 H5B 110.6(13)
O3 C6 C5 107.92(19)
O3 C6 H6A 108.7(13)
O3 C6 H6B 108.6(14)
C5 C6 H6A 111.5(13)
C5 C6 H6B 108.9(13)
H6A C6 H6B 111.2(19)
O3 C7 C8 113.10(19)
O4 C7 O3 122.3(2)
O4 C7 C8 124.6(2)
C9 C8 C7 117.7(2)
C13 C8 C7 123.3(2)
C13 C8 C9 119.0(2)
C8 C9 H9 118.2(15)
C8 C9 C10 119.7(3)
C10 C9 H9 122.1(15)
C9 C10 H10 119(2)
C11 C10 C9 120.5(3)
C11 C10 H10 121(2)
C10 C11 H11 117.9(17)
C10 C11 C12 120.1(3)
C12 C11 H11 122.0(17)
C11 C12 H12 122.7(18)
C11 C12 C13 120.6(3)
C13 C12 H12 116.7(18)
C8 C13 C12 120.2(3)
C8 C13 H13 119.1(15)
C12 C13 H13 120.7(16)
C7' O1' H1' 108.1(19)
H1'A N1' H1'B 120(3)
C5' N1' H1'A 114(2)
C5' N1' H1'B 115.7(19)
O1' C7' C1' 113.7(2)
O2' C7' O1' 122.9(2)
O2' C7' C1' 123.3(2)
C2' C1' C7' 121.1(2)
C2' C1' C6' 120.4(2)
C6' C1' C7' 118.5(2)
C1' C2' H2' 120.0(16)
C1' C2' C3' 118.3(3)
C3' C2' H2' 121.6(16)
C2' C3' H3' 117.9(19)
C4' C3' C2' 121.2(3)
C4' C3' H3' 120.7(19)
C3' C4' H4' 122.7(15)
C3' C4' C5' 121.1(3)
C5' C4' H4' 116.1(15)
N1' C5' C6' 121.5(2)
C4' C5' N1' 120.5(2)
C4' C5' C6' 118.0(2)
C1' C6' C5' 121.0(2)
C1' C6' H6' 121.5(13)
C5' C6' H6' 117.4(13)

loop_
_geom_bond_atom_site_label_1
_geom_bond_atom_site_label_2
_geom_bond_distance
O1 N3 1.229(3)
O2 N3 1.224(2)
O3 C6 1.446(3)
O3 C7 1.341(3)
O4 C7 1.201(3)
N1 C1 1.387(3)
N1 C3 1.346(3)
N1 C5 1.474(3)
N2 C2 1.344(3)
N2 C3 1.328(3)
N3 C1 1.417(3)
C1 C2 1.358(3)
C2 H2 0.95(3)
C3 C4 1.485(4)
C4 H4A 0.9600
C4 H4B 0.9600
C4 H4C 0.9600
C5 H5A 0.95(2)
C5 H5B 0.98(2)
C5 C6 1.495(3)
C6 H6A 0.99(2)
C6 H6B 0.97(2)
C7 C8 1.484(3)
C8 C9 1.391(4)
C8 C13 1.379(3)
C9 H9 0.98(3)
C9 C10 1.393(4)
C10 H10 0.96(4)
C10 C11 1.360(5)
C11 H11 1.02(3)
C11 C12 1.364(5)
C12 H12 0.96(3)
C12 C13 1.385(4)
C13 H13 0.94(3)
O1' H1' 1.00(4)
O1' C7' 1.312(3)
O2' C7' 1.202(3)
N1' H1'A 0.90(3)
N1' H1'B 0.89(3)
N1' C5' 1.383(3)
C7' C1' 1.490(3)
C1' C2' 1.384(4)
C1' C6' 1.388(3)
C2' H2' 1.08(3)
C2' C3' 1.384(4)
C3' H3' 1.05(3)
C3' C4' 1.374(4)
C4' H4' 1.02(3)
C4' C5' 1.381(4)
C5' C6' 1.391(3)
C6' H6' 1.01(2)

loop_
_platon_squeeze_void_nr
_platon_squeeze_void_average_x
_platon_squeeze_void_average_y
_platon_squeeze_void_average_z
_platon_squeeze_void_volume
_platon_squeeze_void_count_electrons
_platon_squeeze_void_content
1 0.000 0.500 0.500 135 20 ' '

_cod_database_fobs_code 2021570
